data_7063915
loop_
_publ_author_name
'Wang, Xini'
'Zhang, Peng'
'Zheng, Ziyi'
'Bian, Guangling'
'Song, Ling'

_publ_section_title
;
 Thermal stability analysis of organic laser dye
 4,4&#x2032;-bis[(N-carbazole)styryl]-biphenyl
;
_journal_issue 32
_journal_name_full 'New Journal of Chemistry'
_journal_page_first 13709
_journal_page_last 13713
_journal_paper_doi 10.1039/D5NJ01391G
_journal_volume 49
_journal_year 2025
_chemical_formula_moiety 'C38 H26 N2'
_chemical_formula_sum 'C38 H26 N2'
_chemical_formula_weight 510.61
_chemical_name_systematic 4,4'-bis[(N-carbazole)phenyl]ethene
_space_group_crystal_system monoclinic
_space_group_IT_number 14
_space_group_name_Hall '-P 2ybc'
_space_group_name_H-M_alt 'P 1 21/c 1'
_atom_sites_solution_hydrogens geom
_atom_sites_solution_primary iterative
_audit_block_doi 10.5517/ccdc.csd.cc2lz660
_audit_creation_date 2024-10-18
_audit_creation_method
;
Olex2 1.5
(compiled 2023.03.06 svn.rbb2c1857 for OlexSys, GUI svn.r6748)
;
_audit_update_record
;
2024-12-22 deposited with the CCDC.	2025-07-18 downloaded from the CCDC.
;
_cell_angle_alpha 90
_cell_angle_beta 97.477(2)
_cell_angle_gamma 90
_cell_formula_units_Z 4
_cell_length_a 5.55950(10)
_cell_length_b 34.5896(5)
_cell_length_c 14.1757(2)
_cell_measurement_reflns_used 10601
_cell_measurement_temperature 273.00
_cell_measurement_theta_max 77.0020
_cell_measurement_theta_min 2.5340
_cell_volume 2702.82(7)
_computing_cell_refinement 'CrysAlisPro 1.171.42.90a (Rigaku OD, 2023)'
_computing_data_collection 'CrysAlisPro 1.171.42.90a (Rigaku OD, 2023)'
_computing_data_reduction 'CrysAlisPro 1.171.42.90a (Rigaku OD, 2023)'
_computing_molecular_graphics 'Olex2 1.5 (Dolomanov et al., 2009)'
_computing_publication_material 'Olex2 1.5 (Dolomanov et al., 2009)'
_computing_structure_refinement 'SHELXL 2014/7 (Sheldrick, 2015)'
_computing_structure_solution 'olex2.solve 1.5 (Bourhis et al., 2015)'
_diffrn_ambient_temperature 273.00
_diffrn_detector_area_resol_mean 10.0000
_diffrn_detector_type 'Cu K\a'
_diffrn_measured_fraction_theta_full 0.999
_diffrn_measured_fraction_theta_max 0.964
_diffrn_measurement_details
;
List of Runs (angles in degrees, time in seconds):

  # Type    Start    End  Width  t~exp~   \w     \q     \k     \f   Frames
#--------------------------------------------------------------------------
  1  \w    -22.00  67.00   0.50    0.17    --   49.86 -59.00-160.00  178
  2  \w     42.00  67.00   0.50    0.67    --  108.57 -61.00-150.00   50
  3  \w     42.00  71.00   0.50    0.67    --  108.57 -61.00 -30.00   58
  4  \w     37.00  66.00   0.50    0.67    --  108.57 -61.00  60.00   58
  5  \w     36.00  71.00   0.50    0.67    --  108.57 -61.00   0.00   70
  6  \w     36.00  61.00   0.50    0.67    --  108.57 -59.00-160.00   50
  7  \w     48.00  94.00   0.50    0.67    --  108.57 -95.00-180.00   92
  8  \w     41.00  86.00   0.50    0.67    --  108.57 -95.00  60.00   90
  9  \w    -42.00  23.00   0.50    0.17    --  -46.74  59.00 -20.00  130
 10  \w     63.00  88.00   0.50    0.17    --   49.86  59.00 -20.00   50
 11  \w    139.00 164.00   0.50    0.67    --  108.57  59.00 -20.00   50
 12  \w     75.00 118.00   0.50    0.17    --   49.86 125.00-150.00   86
 13  \w     75.00 120.00   0.50    0.17    --   49.86 125.00-180.00   90
 14  \w    -60.00 -34.00   0.50    0.67    -- -105.45  59.00 -20.00   52
 15  \w    -65.00 -38.00   0.50    0.67    -- -105.45  61.00 -30.00   54
 16  \w    -65.00 -32.00   0.50    0.67    -- -105.45  61.00  30.00   66
 17  \w   -100.00 -74.00   0.50    0.67    -- -105.45  77.00  60.00   52
 18  \w    -70.00 -32.00   0.50    0.67    -- -105.45  61.00 120.00   76
 19  \w   -103.00 -50.00   0.50    0.67    -- -105.45 125.00   0.00  106
 20  \w   -101.00 -46.00   0.50    0.17    --  -46.74 -59.00-160.00  110
 21  \w   -177.00-105.00   0.50    0.67    -- -105.45 -61.00 -60.00  144
 22  \w   -177.00 -96.00   0.50    0.67    -- -105.45 -61.00 -90.00  162
 23  \w   -175.00 -98.00   0.50    0.67    -- -105.45 -59.00-160.00  154
;
_diffrn_measurement_device 'four-circle diffractometer'
_diffrn_measurement_device_type 'XtaLAB Synergy, Single source at home/near, HyPix'
_diffrn_measurement_method '\w scans'
_diffrn_orient_matrix_type 'CrysAlisPro convention (1999,Acta A55,543-557)'
_diffrn_orient_matrix_UB_11 -0.0831670000
_diffrn_orient_matrix_UB_12 -0.0005114000
_diffrn_orient_matrix_UB_13 0.0995266000
_diffrn_orient_matrix_UB_21 -0.1908724000
_diffrn_orient_matrix_UB_22 -0.0309902000
_diffrn_orient_matrix_UB_23 -0.0337916000
_diffrn_orient_matrix_UB_31 0.1864140000
_diffrn_orient_matrix_UB_32 -0.0319729000
_diffrn_orient_matrix_UB_33 0.0311792000
_diffrn_radiation_type 'Cu K\a'
_diffrn_radiation_wavelength 1.54184
_diffrn_reflns_av_R_equivalents 0.0277
_diffrn_reflns_av_unetI/netI 0.0306
_diffrn_reflns_Laue_measured_fraction_full 0.999
_diffrn_reflns_Laue_measured_fraction_max 0.964
_diffrn_reflns_limit_h_max 7
_diffrn_reflns_limit_h_min -6
_diffrn_reflns_limit_k_max 17
_diffrn_reflns_limit_k_min -43
_diffrn_reflns_limit_l_max 17
_diffrn_reflns_limit_l_min -17
_diffrn_reflns_number 18002
_diffrn_reflns_point_group_measured_fraction_full 0.999
_diffrn_reflns_point_group_measured_fraction_max 0.964
_diffrn_reflns_theta_full 67.684
_diffrn_reflns_theta_max 76.962
_diffrn_reflns_theta_min 2.555
_exptl_absorpt_coefficient_mu 0.559
_exptl_absorpt_correction_T_max 1.00000
_exptl_absorpt_correction_T_min 0.49489
_exptl_absorpt_correction_type multi-scan
_exptl_absorpt_process_details
;
CrysAlisPro 1.171.42.90a (Rigaku Oxford Diffraction, 2023)
Empirical absorption correction using spherical harmonics,
implemented in SCALE3 ABSPACK scaling algorithm.
;
_exptl_crystal_colour 'clear whiteish colourless'
_exptl_crystal_colour_lustre clear
_exptl_crystal_colour_modifier whiteish
_exptl_crystal_colour_primary colourless
_exptl_crystal_density_diffrn 1.255
_exptl_crystal_description block
_exptl_crystal_F_000 1072
_exptl_crystal_size_max 0.8
_exptl_crystal_size_mid 0.5
_exptl_crystal_size_min 0.4
_refine_diff_density_max 0.544
_refine_diff_density_min -0.251
_refine_diff_density_rms 0.036
_refine_ls_extinction_method none
_refine_ls_goodness_of_fit_ref 1.062
_refine_ls_hydrogen_treatment constr
_refine_ls_matrix_type full
_refine_ls_number_parameters 363
_refine_ls_number_reflns 5480
_refine_ls_number_restraints 867
_refine_ls_restrained_S_all 1.088
_refine_ls_R_factor_all 0.0636
_refine_ls_R_factor_gt 0.0561
_refine_ls_shift/su_max 0.001
_refine_ls_shift/su_mean 0.000
_refine_ls_structure_factor_coef Fsqd
_refine_ls_weighting_details 'w=1/[\s^2^(Fo^2^)+(0.0731P)^2^+0.7086P] where P=(Fo^2^+2Fc^2^)/3'
_refine_ls_weighting_scheme calc
_refine_ls_wR_factor_gt 0.1530
_refine_ls_wR_factor_ref 0.1594
_reflns_Friedel_coverage 0.000
_reflns_number_gt 4594
_reflns_number_total 5480
_reflns_threshold_expression 'I > 2\s(I)'
_cod_data_source_file d5nj01391g2.cif
_cod_data_source_block wxn-bsbcz-bai_auto
_cod_depositor_comments 'Adding full bibliography for 7063915--7063917.cif.'
_cod_database_code 7063915
_shelx_shelxl_version_number 2014/7
_shelx_space_group_comment
;
The symmetry employed for this shelxl refinement is uniquely defined
by the following loop, which should always be used as a source of
symmetry information in preference to the above space-group names.
They are only intended as comments.
;
_olex2_refinement_description
;
1. Fixed Uiso
 At 1.2 times of:
  All C(H) groups
2. Uiso/Uaniso restraints and constraints
All non-hydrogen atoms have similar U: within 2A with sigma of 0.04 and sigma
for terminal atoms of 0.08 within 2A
All non-hydrogen atoms restrained to be isotropic: with sigma of 0.01 and sigma
for terminal atoms of 0.02
3. Rigid body (RIGU) restrains
 All non-hydrogen atoms
 with sigma for 1-2 distances of 0.001 and sigma for 1-3 distances of 0.002
4.a Aromatic/amide H refined with riding coordinates:
 C00C(H00C), C00E(H00E), C00F(H00F), C00H(H00H), C00J(H00J), C00K(H00K),
 C00M(H00M), C00N(H00N), C9(H9), C00P(H00P), C00Q(H00Q), C00R(H00R), C00S(H00S),
  C00T(H00T), C00U(H00U), C00V(H00V), C00W(H00W), C00X(H00X), C00Y(H00Y),
 C00Z(H00Z), C010(H010), C011(H011), C012(H012), C013(H013), C014(H014), C2(H2)
;
_olex2_submission_special_instructions 'No special instructions were received'
_oxdiff_exptl_absorpt_empirical_details
;
Empirical correction (ABSPACK) includes:
- Absorption correction using spherical harmonics
- Frame scaling
;
_oxdiff_exptl_absorpt_empirical_full_max 1.402
_oxdiff_exptl_absorpt_empirical_full_min 0.517

loop_
_space_group_symop_operation_xyz
'x, y, z'
'-x, y+1/2, -z+1/2'
'-x, -y, -z'
'x, -y-1/2, z-1/2'

loop_
_atom_site_label
_atom_site_type_symbol
_atom_site_fract_x
_atom_site_fract_y
_atom_site_fract_z
_atom_site_U_iso_or_equiv
_atom_site_adp_type
_atom_site_occupancy
_atom_site_site_symmetry_order
_atom_site_calc_flag
_atom_site_refinement_flags_posn
_atom_site_refinement_flags_adp
_atom_site_refinement_flags_occupancy
_atom_site_disorder_assembly
_atom_site_disorder_group
N001 N 0.1907(3) 0.22241(4) 0.28749(10) 0.0539(4) Uani 1 1 d . U . . .
N002 N 1.3106(3) 0.52637(4) 0.25363(11) 0.0554(4) Uani 1 1 d . U . . .
C003 C 0.0379(3) 0.20777(4) 0.20974(12) 0.0505(4) Uani 1 1 d . U . . .
C004 C 0.3340(3) 0.25645(4) 0.28510(13) 0.0514(4) Uani 1 1 d . U . . .
C005 C 1.4594(3) 0.54588(4) 0.32526(13) 0.0511(4) Uani 1 1 d . U . . .
C006 C 1.1740(3) 0.49245(4) 0.26742(13) 0.0506(4) Uani 1 1 d . U . . .
C007 C -0.1114(3) 0.17925(4) 0.24238(13) 0.0524(4) Uani 1 1 d . U . . .
C008 C -0.0464(3) 0.17642(4) 0.34350(13) 0.0543(4) Uani 1 1 d . U . . .
C009 C 0.1414(3) 0.20317(5) 0.36917(13) 0.0533(4) Uani 1 1 d . U . . .
C00A C 0.9064(3) 0.42541(5) 0.29296(13) 0.0557(4) Uani 1 1 d . U . . .
C00B C 1.6119(3) 0.57112(4) 0.28283(15) 0.0571(4) Uani 1 1 d . U . . .
C00C C 0.9915(3) 0.49304(5) 0.32481(15) 0.0574(4) Uani 1 1 d . U . . .
H00C H 0.9563 0.5158 0.3551 0.069 Uiso 1 1 calc R U . . .
C00E C 1.2276(4) 0.45821(5) 0.22379(14) 0.0596(4) Uani 1 1 d . U . . .
H00E H 1.3525 0.4574 0.1861 0.072 Uiso 1 1 calc R U . . .
C00F C 1.4732(3) 0.54242(5) 0.42302(14) 0.0583(4) Uani 1 1 d . U . . .
H00F H 1.3709 0.5258 0.4505 0.070 Uiso 1 1 calc R U . . .
C00G C 1.5522(3) 0.56694(5) 0.18093(15) 0.0607(4) Uani 1 1 d . U . . .
C00H C 0.2875(4) 0.28877(5) 0.33765(14) 0.0605(4) Uani 1 1 d . U . . .
H00H H 0.1651 0.2882 0.3765 0.073 Uiso 1 1 calc R U . . .
C00I C 1.3661(3) 0.53933(5) 0.16581(14) 0.0591(4) Uani 1 1 d . U . . .
C00J C 0.5165(3) 0.25795(5) 0.22727(15) 0.0599(4) Uani 1 1 d . U . . .
H00J H 0.5477 0.2365 0.1912 0.072 Uiso 1 1 calc R U . . .
C00K C 0.8607(3) 0.45978(5) 0.33733(15) 0.0600(4) Uani 1 1 d . U . . .
H00K H 0.7391 0.4606 0.3766 0.072 Uiso 1 1 calc R U . . .
C00M C 0.7638(4) 0.35802(5) 0.26533(14) 0.0617(5) Uani 1 1 d . U . . .
H00M H 0.8809 0.3555 0.2245 0.074 Uiso 1 1 calc R U . . .
C00N C 0.6520(3) 0.29112(5) 0.22301(15) 0.0637(5) Uani 1 1 d . U . . .
H00N H 0.7744 0.2916 0.1841 0.076 Uiso 1 1 calc R U . . .
C9 C 1.0948(4) 0.42519(5) 0.23645(14) 0.0617(5) Uani 1 1 d . U . . .
H9 H 1.1317 0.4024 0.2067 0.074 Uiso 1 1 calc R U . . .
C00P C 0.0151(4) 0.21834(6) 0.11478(14) 0.0632(5) Uani 1 1 d . U . . .
H00P H 0.1141 0.2372 0.0935 0.076 Uiso 1 1 calc R U . . .
C00Q C 0.7550(4) 0.39144(5) 0.30704(15) 0.0620(5) Uani 1 1 d . U . . .
H00Q H 0.6426 0.3941 0.3498 0.074 Uiso 1 1 calc R U . . .
C00R C -0.2841(4) 0.16083(5) 0.17743(16) 0.0656(5) Uani 1 1 d . U . . .
H00R H -0.3829 0.1417 0.1977 0.079 Uiso 1 1 calc R U . . .
C00S C 1.7821(4) 0.59328(5) 0.34096(18) 0.0707(5) Uani 1 1 d . U . . .
H00S H 1.8841 0.6102 0.3142 0.085 Uiso 1 1 calc R U . . .
C00T C -0.1284(4) 0.15331(5) 0.41321(15) 0.0680(5) Uani 1 1 d . U . . .
H00T H -0.2549 0.1359 0.3975 0.082 Uiso 1 1 calc R U . . .
C00U C 0.2542(4) 0.20596(6) 0.46198(14) 0.0674(5) Uani 1 1 d . U . . .
H00U H 0.3815 0.2231 0.4785 0.081 Uiso 1 1 calc R U . . .
C00V C 1.6445(4) 0.56460(6) 0.47861(17) 0.0697(5) Uani 1 1 d . U . . .
H00V H 1.6578 0.5626 0.5445 0.084 Uiso 1 1 calc R U . . .
C00W C 1.7966(4) 0.58968(6) 0.43804(19) 0.0751(5) Uani 1 1 d . U . . .
H00W H 1.9099 0.6042 0.4771 0.090 Uiso 1 1 calc R U . . .
C00X C 1.6353(4) 0.58464(6) 0.10259(18) 0.0775(6) Uani 1 1 d . U . . .
H00X H 1.7599 0.6028 0.1112 0.093 Uiso 1 1 calc R U . . .
C00Y C 1.2599(5) 0.52970(7) 0.07537(16) 0.0771(6) Uani 1 1 d . U . . .
H00Y H 1.1355 0.5116 0.0660 0.092 Uiso 1 1 calc R U . . .
C00Z C -0.1602(4) 0.19980(7) 0.05257(16) 0.0756(6) Uani 1 1 d . U . . .
H00Z H -0.1804 0.2067 -0.0114 0.091 Uiso 1 1 calc R U . . .
C010 C -0.0201(5) 0.15658(6) 0.50504(17) 0.0790(6) Uani 1 1 d . U . . .
H010 H -0.0745 0.1414 0.5521 0.095 Uiso 1 1 calc R U . . .
C011 C -0.3067(4) 0.17121(6) 0.08349(17) 0.0759(6) Uani 1 1 d . U . . .
H011 H -0.4214 0.1590 0.0399 0.091 Uiso 1 1 calc R U . . .
C012 C 0.1701(5) 0.18226(6) 0.52928(16) 0.0782(6) Uani 1 1 d . U . . .
H012 H 0.2426 0.1836 0.5921 0.094 Uiso 1 1 calc R U . . .
C013 C 1.3442(5) 0.54787(7) -0.00083(19) 0.0897(7) Uani 1 1 d . U . . .
H013 H 1.2751 0.5419 -0.0624 0.108 Uiso 1 1 calc R U . . .
C014 C 1.5301(5) 0.57485(7) 0.01300(19) 0.0887(6) Uani 1 1 d . U . . .
H014 H 1.5842 0.5865 -0.0395 0.106 Uiso 1 1 calc R U . . .
C1 C 0.6109(3) 0.32361(5) 0.27484(13) 0.0569(4) Uani 1 1 d . U . . .
C2 C 0.4251(4) 0.32218(5) 0.33193(14) 0.0611(4) Uani 1 1 d . U . . .
H2 H 0.3924 0.3439 0.3668 0.073 Uiso 1 1 calc R U . . .

loop_
_atom_site_aniso_label
_atom_site_aniso_U_11
_atom_site_aniso_U_22
_atom_site_aniso_U_33
_atom_site_aniso_U_23
_atom_site_aniso_U_13
_atom_site_aniso_U_12
N001 0.0554(8) 0.0464(7) 0.0596(7) -0.0016(5) 0.0061(6) -0.0111(6)
N002 0.0559(8) 0.0457(7) 0.0639(8) 0.0043(5) 0.0058(6) -0.0091(6)
C003 0.0492(8) 0.0418(7) 0.0606(8) -0.0043(6) 0.0075(6) -0.0040(6)
C004 0.0460(8) 0.0431(7) 0.0634(9) 0.0003(6) 0.0009(7) -0.0059(6)
C005 0.0453(8) 0.0353(7) 0.0718(9) 0.0010(6) 0.0042(6) 0.0016(6)
C006 0.0455(7) 0.0433(7) 0.0616(9) 0.0027(6) 0.0013(6) -0.0056(6)
C007 0.0514(8) 0.0377(7) 0.0684(9) -0.0021(6) 0.0086(7) -0.0024(6)
C008 0.0562(9) 0.0389(7) 0.0682(9) -0.0001(6) 0.0100(7) -0.0013(6)
C009 0.0576(9) 0.0417(7) 0.0610(8) -0.0016(6) 0.0093(7) -0.0017(6)
C00A 0.0505(8) 0.0505(8) 0.0639(10) 0.0032(7) -0.0010(7) -0.0059(6)
C00B 0.0495(8) 0.0352(7) 0.0871(10) 0.0051(7) 0.0113(7) 0.0022(6)
C00C 0.0480(8) 0.0456(8) 0.0790(11) 0.0002(7) 0.0096(8) -0.0002(6)
C00E 0.0614(10) 0.0516(8) 0.0667(10) -0.0060(7) 0.0122(8) -0.0081(7)
C00F 0.0540(9) 0.0483(8) 0.0718(9) -0.0008(7) 0.0055(7) 0.0005(7)
C00G 0.0585(9) 0.0406(8) 0.0851(10) 0.0083(7) 0.0175(8) 0.0028(7)
C00H 0.0622(10) 0.0520(8) 0.0677(10) -0.0074(7) 0.0100(8) -0.0078(7)
C00I 0.0612(9) 0.0467(8) 0.0703(9) 0.0089(7) 0.0117(7) 0.0010(7)
C00J 0.0516(8) 0.0473(8) 0.0815(12) -0.0023(7) 0.0118(8) -0.0034(7)
C00K 0.0486(9) 0.0530(8) 0.0792(12) 0.0002(7) 0.0117(8) -0.0053(7)
C00M 0.0650(10) 0.0549(8) 0.0651(10) -0.0004(7) 0.0079(8) -0.0079(7)
C00N 0.0553(9) 0.0542(8) 0.0826(12) -0.0010(8) 0.0125(9) -0.0085(7)
C9 0.0676(10) 0.0468(8) 0.0705(11) -0.0098(7) 0.0083(8) -0.0084(7)
C00P 0.0636(10) 0.0650(10) 0.0617(9) -0.0005(7) 0.0111(7) -0.0110(8)
C00Q 0.0597(10) 0.0548(8) 0.0710(11) -0.0017(7) 0.0068(8) -0.0084(7)
C00R 0.0628(10) 0.0491(9) 0.0826(11) -0.0056(8) 0.0014(8) -0.0120(8)
C00S 0.0584(10) 0.0425(8) 0.1097(13) 0.0005(8) 0.0050(9) -0.0066(7)
C00T 0.0775(12) 0.0517(9) 0.0770(10) 0.0068(8) 0.0183(9) -0.0087(8)
C00U 0.0787(12) 0.0583(10) 0.0633(9) -0.0038(7) 0.0018(8) -0.0056(9)
C00V 0.0636(10) 0.0568(9) 0.0854(12) -0.0102(8) -0.0026(9) -0.0001(8)
C00W 0.0634(11) 0.0538(10) 0.1041(13) -0.0095(9) -0.0036(10) -0.0053(8)
C00X 0.0846(13) 0.0553(10) 0.0991(12) 0.0139(9) 0.0363(10) 0.0015(9)
C00Y 0.0875(14) 0.0734(12) 0.0693(10) 0.0072(9) 0.0067(9) -0.0091(10)
C00Z 0.0785(12) 0.0817(12) 0.0647(11) -0.0065(9) 0.0018(9) -0.0141(10)
C010 0.1028(14) 0.0641(11) 0.0721(11) 0.0086(9) 0.0187(10) -0.0059(10)
C011 0.0751(12) 0.0721(12) 0.0769(11) -0.0099(9) -0.0043(9) -0.0154(10)
C012 0.1030(15) 0.0676(11) 0.0640(11) 0.0016(9) 0.0103(10) -0.0016(10)
C013 0.1133(17) 0.0818(13) 0.0766(13) 0.0131(10) 0.0220(12) 0.0019(12)
C014 0.1091(16) 0.0730(12) 0.0908(13) 0.0137(10) 0.0385(11) 0.0044(11)
C1 0.0551(9) 0.0516(8) 0.0613(9) 0.0041(7) -0.0027(7) -0.0060(6)
C2 0.0704(10) 0.0470(8) 0.0641(10) -0.0074(7) 0.0017(8) -0.0061(7)

loop_
_atom_type_symbol
_atom_type_description
_atom_type_scat_dispersion_real
_atom_type_scat_dispersion_imag
_atom_type_scat_source
C C 0.0181 0.0091 'International Tables Vol C Tables 4.2.6.8 and 6.1.1.4'
H H 0.0000 0.0000 'International Tables Vol C Tables 4.2.6.8 and 6.1.1.4'
N N 0.0311 0.0180 'International Tables Vol C Tables 4.2.6.8 and 6.1.1.4'

loop_
_geom_angle_atom_site_label_1
_geom_angle_atom_site_label_2
_geom_angle_atom_site_label_3
_geom_angle
_geom_angle_site_symmetry_1
_geom_angle_site_symmetry_3
_geom_angle_publ_flag
C003 N001 C004 124.46(14) . . ?
C009 N001 C003 108.52(13) . . ?
C009 N001 C004 125.84(14) . . ?
C005 N002 C006 125.01(15) . . ?
C00I N002 C005 108.31(14) . . ?
C00I N002 C006 124.82(15) . . ?
N001 C003 C007 108.63(15) . . ?
C00P C003 N001 129.86(16) . . ?
C00P C003 C007 121.47(16) . . ?
C00H C004 N001 120.65(16) . . ?
C00J C004 N001 119.98(15) . . ?
C00J C004 C00H 119.33(16) . . ?
N002 C005 C00B 108.79(16) . . ?
C00F C005 N002 129.54(16) . . ?
C00F C005 C00B 121.66(16) . . ?
C00C C006 N002 120.95(15) . . ?
C00C C006 C00E 119.50(15) . . ?
C00E C006 N002 119.54(16) . . ?
C003 C007 C008 107.10(15) . . ?
C00R C007 C003 119.24(17) . . ?
C00R C007 C008 133.65(17) . . ?
C009 C008 C007 107.17(15) . . ?
C00T C008 C007 133.21(17) . . ?
C00T C008 C009 119.61(18) . . ?
N001 C009 C008 108.58(15) . . ?
C00U C009 N001 129.98(17) . . ?
C00U C009 C008 121.35(17) . . ?
C00K C00A C9 117.41(16) . . ?
C00K C00A C00Q 118.78(17) . . ?
C9 C00A C00Q 123.81(17) . . ?
C005 C00B C00G 107.01(15) . . ?
C00S C00B C005 119.16(19) . . ?
C00S C00B C00G 133.81(18) . . ?
C006 C00C H00C 119.9 . . ?
C006 C00C C00K 120.11(17) . . ?
C00K C00C H00C 119.9 . . ?
C006 C00E H00E 120.1 . . ?
C9 C00E C006 119.85(18) . . ?
C9 C00E H00E 120.1 . . ?
C005 C00F H00F 121.1 . . ?
C005 C00F C00V 117.77(18) . . ?
C00V C00F H00F 121.1 . . ?
C00I C00G C00B 106.81(16) . . ?
C00X C00G C00B 133.84(19) . . ?
C00X C00G C00I 119.3(2) . . ?
C004 C00H H00H 120.2 . . ?
C004 C00H C2 119.68(18) . . ?
C2 C00H H00H 120.2 . . ?
N002 C00I C00G 109.07(17) . . ?
C00Y C00I N002 129.29(18) . . ?
C00Y C00I C00G 121.58(19) . . ?
C004 C00J H00J 119.9 . . ?
C00N C00J C004 120.22(17) . . ?
C00N C00J H00J 119.9 . . ?
C00A C00K C00C 121.67(18) . . ?
C00A C00K H00K 119.2 . . ?
C00C C00K H00K 119.2 . . ?
C00Q C00M H00M 116.0 . . ?
C00Q C00M C1 128.1(2) . . ?
C1 C00M H00M 116.0 . . ?
C00J C00N H00N 119.1 . . ?
C00J C00N C1 121.76(19) . . ?
C1 C00N H00N 119.1 . . ?
C00A C9 H9 119.3 . . ?
C00E C9 C00A 121.43(17) . . ?
C00E C9 H9 119.3 . . ?
C003 C00P H00P 121.1 . . ?
C00Z C00P C003 117.70(18) . . ?
C00Z C00P H00P 121.1 . . ?
C00A C00Q H00Q 116.9 . . ?
C00M C00Q C00A 126.2(2) . . ?
C00M C00Q H00Q 116.9 . . ?
C007 C00R H00R 120.3 . . ?
C011 C00R C007 119.38(18) . . ?
C011 C00R H00R 120.3 . . ?
C00B C00S H00S 120.4 . . ?
C00W C00S C00B 119.17(19) . . ?
C00W C00S H00S 120.4 . . ?
C008 C00T H00T 120.5 . . ?
C010 C00T C008 118.96(19) . . ?
C010 C00T H00T 120.5 . . ?
C009 C00U H00U 121.3 . . ?
C012 C00U C009 117.49(19) . . ?
C012 C00U H00U 121.3 . . ?
C00F C00V H00V 119.3 . . ?
C00F C00V C00W 121.4(2) . . ?
C00W C00V H00V 119.3 . . ?
C00S C00W C00V 120.8(2) . . ?
C00S C00W H00W 119.6 . . ?
C00V C00W H00W 119.6 . . ?
C00G C00X H00X 120.6 . . ?
C014 C00X C00G 118.9(2) . . ?
C014 C00X H00X 120.6 . . ?
C00I C00Y H00Y 121.0 . . ?
C00I C00Y C013 117.9(2) . . ?
C013 C00Y H00Y 121.0 . . ?
C00P C00Z H00Z 119.3 . . ?
C00P C00Z C011 121.5(2) . . ?
C011 C00Z H00Z 119.3 . . ?
C00T C010 H010 119.5 . . ?
C00T C010 C012 121.0(2) . . ?
C012 C010 H010 119.5 . . ?
C00R C011 C00Z 120.71(19) . . ?
C00R C011 H011 119.6 . . ?
C00Z C011 H011 119.6 . . ?
C00U C012 C010 121.5(2) . . ?
C00U C012 H012 119.3 . . ?
C010 C012 H012 119.3 . . ?
C00Y C013 H013 119.4 . . ?
C00Y C013 C014 121.1(3) . . ?
C014 C013 H013 119.4 . . ?
C00X C014 C013 121.2(2) . . ?
C00X C014 H014 119.4 . . ?
C013 C014 H014 119.4 . . ?
C00N C1 C00M 118.08(18) . . ?
C00N C1 C2 117.86(16) . . ?
C2 C1 C00M 124.05(17) . . ?
C00H C2 H2 119.4 . . ?
C1 C2 C00H 121.14(17) . . ?
C1 C2 H2 119.4 . . ?

loop_
_geom_bond_atom_site_label_1
_geom_bond_atom_site_label_2
_geom_bond_distance
_geom_bond_site_symmetry_2
_geom_bond_publ_flag
N001 C003 1.396(2) . ?
N001 C004 1.425(2) . ?
N001 C009 1.393(2) . ?
N002 C005 1.397(2) . ?
N002 C006 1.425(2) . ?
N002 C00I 1.395(2) . ?
C003 C007 1.406(2) . ?
C003 C00P 1.385(3) . ?
C004 C00H 1.386(2) . ?
C004 C00J 1.386(3) . ?
C005 C00B 1.405(2) . ?
C005 C00F 1.383(3) . ?
C006 C00C 1.381(3) . ?
C006 C00E 1.386(2) . ?
C007 C008 1.435(3) . ?
C007 C00R 1.395(3) . ?
C008 C009 1.407(2) . ?
C008 C00T 1.393(3) . ?
C009 C00U 1.385(3) . ?
C00A C00K 1.384(3) . ?
C00A C9 1.399(3) . ?
C00A C00Q 1.474(2) . ?
C00B C00G 1.447(3) . ?
C00B C00S 1.400(3) . ?
C00C H00C 0.9300 . ?
C00C C00K 1.384(2) . ?
C00E H00E 0.9300 . ?
C00E C9 1.384(2) . ?
C00F H00F 0.9300 . ?
C00F C00V 1.386(3) . ?
C00G C00I 1.404(3) . ?
C00G C00X 1.398(3) . ?
C00H H00H 0.9300 . ?
C00H C2 1.394(2) . ?
C00I C00Y 1.381(3) . ?
C00J H00J 0.9300 . ?
C00J C00N 1.378(2) . ?
C00K H00K 0.9300 . ?
C00M H00M 0.9300 . ?
C00M C00Q 1.302(3) . ?
C00M C1 1.479(2) . ?
C00N H00N 0.9300 . ?
C00N C1 1.378(3) . ?
C9 H9 0.9300 . ?
C00P H00P 0.9300 . ?
C00P C00Z 1.384(3) . ?
C00Q H00Q 0.9300 . ?
C00R H00R 0.9300 . ?
C00R C011 1.369(3) . ?
C00S H00S 0.9300 . ?
C00S C00W 1.374(3) . ?
C00T H00T 0.9300 . ?
C00T C010 1.366(3) . ?
C00U H00U 0.9300 . ?
C00U C012 1.385(3) . ?
C00V H00V 0.9300 . ?
C00V C00W 1.387(3) . ?
C00W H00W 0.9300 . ?
C00X H00X 0.9300 . ?
C00X C014 1.370(4) . ?
C00Y H00Y 0.9300 . ?
C00Y C013 1.383(3) . ?
C00Z H00Z 0.9300 . ?
C00Z C011 1.388(3) . ?
C010 H010 0.9300 . ?
C010 C012 1.389(3) . ?
C011 H011 0.9300 . ?
C012 H012 0.9300 . ?
C013 H013 0.9300 . ?
C013 C014 1.387(4) . ?
C014 H014 0.9300 . ?
C1 C2 1.393(3) . ?
C2 H2 0.9300 . ?

loop_
_geom_torsion_atom_site_label_1
_geom_torsion_atom_site_label_2
_geom_torsion_atom_site_label_3
_geom_torsion_atom_site_label_4
_geom_torsion
_geom_torsion_site_symmetry_1
_geom_torsion_site_symmetry_2
_geom_torsion_site_symmetry_3
_geom_torsion_site_symmetry_4
_geom_torsion_publ_flag
N001 C003 C007 C008 -0.16(19) . . . . ?
N001 C003 C007 C00R 178.74(16) . . . . ?
N001 C003 C00P C00Z -177.41(19) . . . . ?
N001 C004 C00H C2 -178.00(16) . . . . ?
N001 C004 C00J C00N 178.49(17) . . . . ?
N001 C009 C00U C012 -178.23(19) . . . . ?
N002 C005 C00B C00G 0.32(18) . . . . ?
N002 C005 C00B C00S -178.55(15) . . . . ?
N002 C005 C00F C00V 177.90(17) . . . . ?
N002 C006 C00C C00K 179.99(16) . . . . ?
N002 C006 C00E C9 -179.64(17) . . . . ?
N002 C00I C00Y C013 177.8(2) . . . . ?
C003 N001 C004 C00H 114.3(2) . . . . ?
C003 N001 C004 C00J -63.5(2) . . . . ?
C003 N001 C009 C008 -0.77(19) . . . . ?
C003 N001 C009 C00U 175.87(19) . . . . ?
C003 C007 C008 C009 -0.31(19) . . . . ?
C003 C007 C008 C00T -179.2(2) . . . . ?
C003 C007 C00R C011 -0.8(3) . . . . ?
C003 C00P C00Z C011 -0.8(3) . . . . ?
C004 N001 C003 C007 -167.60(15) . . . . ?
C004 N001 C003 C00P 10.0(3) . . . . ?
C004 N001 C009 C008 167.20(15) . . . . ?
C004 N001 C009 C00U -16.2(3) . . . . ?
C004 C00H C2 C1 -0.6(3) . . . . ?
C004 C00J C00N C1 -0.4(3) . . . . ?
C005 N002 C006 C00C 63.0(2) . . . . ?
C005 N002 C006 C00E -116.0(2) . . . . ?
C005 N002 C00I C00G 0.5(2) . . . . ?
C005 N002 C00I C00Y -176.9(2) . . . . ?
C005 C00B C00G C00I 0.00(19) . . . . ?
C005 C00B C00G C00X 178.2(2) . . . . ?
C005 C00B C00S C00W 0.3(3) . . . . ?
C005 C00F C00V C00W 0.4(3) . . . . ?
C006 N002 C005 C00B 164.53(15) . . . . ?
C006 N002 C005 C00F -14.0(3) . . . . ?
C006 N002 C00I C00G -164.57(16) . . . . ?
C006 N002 C00I C00Y 18.1(3) . . . . ?
C006 C00C C00K C00A -0.5(3) . . . . ?
C006 C00E C9 C00A -0.2(3) . . . . ?
C007 C003 C00P C00Z -0.1(3) . . . . ?
C007 C008 C009 N001 0.66(19) . . . . ?
C007 C008 C009 C00U -176.32(17) . . . . ?
C007 C008 C00T C010 177.3(2) . . . . ?
C007 C00R C011 C00Z -0.1(3) . . . . ?
C008 C007 C00R C011 177.7(2) . . . . ?
C008 C009 C00U C012 -2.0(3) . . . . ?
C008 C00T C010 C012 -0.4(3) . . . . ?
C009 N001 C003 C007 0.57(19) . . . . ?
C009 N001 C003 C00P 178.16(18) . . . . ?
C009 N001 C004 C00H -51.9(2) . . . . ?
C009 N001 C004 C00J 130.40(19) . . . . ?
C009 C008 C00T C010 -1.5(3) . . . . ?
C009 C00U C012 C010 0.0(3) . . . . ?
C00B C005 C00F C00V -0.4(3) . . . . ?
C00B C00G C00I N002 -0.3(2) . . . . ?
C00B C00G C00I C00Y 177.30(18) . . . . ?
C00B C00G C00X C014 -177.1(2) . . . . ?
C00B C00S C00W C00V -0.3(3) . . . . ?
C00C C006 C00E C9 1.3(3) . . . . ?
C00E C006 C00C C00K -1.0(3) . . . . ?
C00F C005 C00B C00G 178.95(15) . . . . ?
C00F C005 C00B C00S 0.1(2) . . . . ?
C00F C00V C00W C00S -0.1(3) . . . . ?
C00G C00B C00S C00W -178.22(19) . . . . ?
C00G C00I C00Y C013 0.7(3) . . . . ?
C00G C00X C014 C013 0.0(4) . . . . ?
C00H C004 C00J C00N 0.7(3) . . . . ?
C00I N002 C005 C00B -0.52(18) . . . . ?
C00I N002 C005 C00F -179.01(17) . . . . ?
C00I N002 C006 C00C -134.37(19) . . . . ?
C00I N002 C006 C00E 46.6(2) . . . . ?
C00I C00G C00X C014 0.8(3) . . . . ?
C00I C00Y C013 C014 0.2(4) . . . . ?
C00J C004 C00H C2 -0.3(3) . . . . ?
C00J C00N C1 C00M -179.54(18) . . . . ?
C00J C00N C1 C2 -0.5(3) . . . . ?
C00K C00A C9 C00E -1.2(3) . . . . ?
C00K C00A C00Q C00M 174.9(2) . . . . ?
C00M C1 C2 C00H 179.95(18) . . . . ?
C00N C1 C2 C00H 1.0(3) . . . . ?
C9 C00A C00K C00C 1.6(3) . . . . ?
C9 C00A C00Q C00M -4.7(3) . . . . ?
C00P C003 C007 C008 -177.99(16) . . . . ?
C00P C003 C007 C00R 0.9(3) . . . . ?
C00P C00Z C011 C00R 0.9(4) . . . . ?
C00Q C00A C00K C00C -178.07(18) . . . . ?
C00Q C00A C9 C00E 178.39(18) . . . . ?
C00Q C00M C1 C00N 179.7(2) . . . . ?
C00Q C00M C1 C2 0.7(3) . . . . ?
C00R C007 C008 C009 -178.97(19) . . . . ?
C00R C007 C008 C00T 2.2(4) . . . . ?
C00S C00B C00G C00I 178.63(19) . . . . ?
C00S C00B C00G C00X -3.2(4) . . . . ?
C00T C008 C009 N001 179.71(16) . . . . ?
C00T C008 C009 C00U 2.7(3) . . . . ?
C00T C010 C012 C00U 1.2(4) . . . . ?
C00X C00G C00I N002 -178.79(16) . . . . ?
C00X C00G C00I C00Y -1.2(3) . . . . ?
C00Y C013 C014 C00X -0.5(4) . . . . ?
C1 C00M C00Q C00A -177.89(18) . . . . ?
